data_7135550
loop_
_publ_author_name
'Kar, Subhradeep'
'Maharana, Prabhat Kumar'
'Punniyamurthy, Tharmalingam'

_publ_section_title
;
 Cobalt-catalysed (4+3)-annulation of oxiranes with 4-vinyl indoles:
 stereospecific access to fused oxepinoindoles.
;
_journal_issue 11
_journal_name_full 'Chemical communications (Cambridge, England)'
_journal_page_first 3550
_journal_page_last 3554
_journal_paper_doi 10.1039/d5cc06979c
_journal_volume 62
_journal_year 2026
_chemical_formula_sum 'C23 H21 Br2 N O6'
_chemical_formula_weight 567.23
_chemical_name_systematic SK-N4-158-B
_space_group_crystal_system monoclinic
_space_group_IT_number 14
_space_group_name_Hall '-P 2ybc'
_space_group_name_H-M_alt 'P 1 21/c 1'
_atom_sites_solution_hydrogens geom
_audit_creation_method SHELXL-2018/3
_audit_update_record
;
2025-08-18 deposited with the CCDC.	2026-01-13 downloaded from the CCDC.
;
_cell_angle_alpha 90
_cell_angle_beta 103.7090(10)
_cell_angle_gamma 90
_cell_formula_units_Z 4
_cell_length_a 10.1233(5)
_cell_length_b 26.4151(11)
_cell_length_c 8.7332(4)
_cell_measurement_temperature 296(2)
_cell_volume 2268.80(18)
_computing_structure_refinement 'SHELXL-2018/3 (Sheldrick, 2018)'
_computing_structure_solution 'SHELXT 2018/2 (Sheldrick, 2018)'
_diffrn_ambient_temperature 296(2)
_diffrn_measured_fraction_theta_full 0.998
_diffrn_measured_fraction_theta_max 0.997
_diffrn_radiation_type MoK\a
_diffrn_radiation_wavelength 0.71073
_diffrn_reflns_av_R_equivalents 0.0456
_diffrn_reflns_av_unetI/netI 0.0246
_diffrn_reflns_Laue_measured_fraction_full 0.998
_diffrn_reflns_Laue_measured_fraction_max 0.997
_diffrn_reflns_limit_h_max 12
_diffrn_reflns_limit_h_min -12
_diffrn_reflns_limit_k_max 32
_diffrn_reflns_limit_k_min -32
_diffrn_reflns_limit_l_max 10
_diffrn_reflns_limit_l_min -10
_diffrn_reflns_number 56520
_diffrn_reflns_point_group_measured_fraction_full 0.998
_diffrn_reflns_point_group_measured_fraction_max 0.997
_diffrn_reflns_theta_full 25.242
_diffrn_reflns_theta_max 25.687
_diffrn_reflns_theta_min 1.542
_exptl_absorpt_coefficient_mu 3.613
_exptl_crystal_colour Colorless
_exptl_crystal_density_diffrn 1.661
_exptl_crystal_description NEEDLE
_exptl_crystal_F_000 1136
_exptl_crystal_recrystallization_method 'Re-crystallisation from solvent: ACETONITRILE'
_exptl_crystal_size_max 0.140
_exptl_crystal_size_mid 0.080
_exptl_crystal_size_min 0.040
_refine_diff_density_max 0.847
_refine_diff_density_min -0.715
_refine_diff_density_rms 0.082
_refine_ls_extinction_method none
_refine_ls_goodness_of_fit_ref 1.093
_refine_ls_hydrogen_treatment constr
_refine_ls_matrix_type full
_refine_ls_number_parameters 292
_refine_ls_number_reflns 4297
_refine_ls_number_restraints 0
_refine_ls_restrained_S_all 1.093
_refine_ls_R_factor_all 0.0496
_refine_ls_R_factor_gt 0.0373
_refine_ls_shift/su_max 0.001
_refine_ls_shift/su_mean 0.000
_refine_ls_structure_factor_coef Fsqd
_refine_ls_weighting_details 'w=1/[\s^2^(Fo^2^)+(0.0643P)^2^+2.2725P] where P=(Fo^2^+2Fc^2^)/3'
_refine_ls_weighting_scheme calc
_refine_ls_wR_factor_gt 0.1105
_refine_ls_wR_factor_ref 0.1242
_reflns_Friedel_coverage 0.000
_reflns_number_gt 3524
_reflns_number_total 4297
_reflns_threshold_expression 'I > 2\s(I)'
_cod_data_source_file d5cc06979c2.cif
_cod_data_source_block sk_n4158b_0ma_a
_cod_original_sg_symbol_H-M 'P 21/c'
_cod_database_code 7135550
_shelx_shelxl_version_number 2018/3
_shelx_space_group_comment
;
The symmetry employed for this shelxl refinement is uniquely defined
by the following loop, which should always be used as a source of
symmetry information in preference to the above space-group names.
They are only intended as comments.
;
_shelx_estimated_absorpt_t_min 0.632
_shelx_estimated_absorpt_t_max 0.869

loop_
_space_group_symop_operation_xyz
'x, y, z'
'-x, y+1/2, -z+1/2'
'-x, -y, -z'
'x, -y-1/2, z-1/2'

loop_
_atom_site_label
_atom_site_type_symbol
_atom_site_fract_x
_atom_site_fract_y
_atom_site_fract_z
_atom_site_U_iso_or_equiv
_atom_site_adp_type
_atom_site_occupancy
_atom_site_site_symmetry_order
_atom_site_calc_flag
_atom_site_refinement_flags_posn
_atom_site_refinement_flags_adp
_atom_site_refinement_flags_occupancy
_atom_site_disorder_assembly
_atom_site_disorder_group
Br1 Br -0.05959(5) 0.70973(2) 0.00196(8) 0.0847(2) Uani 1 1 d . . . . .
Br2 Br 0.70658(5) 0.44569(2) 0.26189(5) 0.05313(16) Uani 1 1 d . . . . .
O1 O 0.6472(2) 0.59162(9) 0.5178(2) 0.0374(5) Uani 1 1 d . . . . .
O2 O 0.9598(3) 0.48030(11) 0.7258(3) 0.0531(7) Uani 1 1 d . . . . .
O3 O 0.6014(3) 0.73140(10) 0.1059(3) 0.0536(7) Uani 1 1 d . . . . .
O4 O 0.9462(3) 0.60728(11) 0.4961(3) 0.0608(8) Uani 1 1 d . . . . .
O5 O 0.7351(3) 0.47767(10) 0.6987(3) 0.0462(6) Uani 1 1 d . . . . .
O6 O 0.9321(3) 0.59265(11) 0.7437(3) 0.0635(8) Uani 1 1 d . . . . .
N1 N 0.6206(3) 0.65502(11) -0.0128(3) 0.0363(6) Uani 1 1 d . . . . .
C1 C 0.3896(3) 0.67444(12) 0.2599(4) 0.0349(7) Uani 1 1 d . . . . .
C2 C 0.3172(4) 0.71255(14) 0.3138(5) 0.0471(9) Uani 1 1 d . . . . .
H2 H 0.358340 0.730628 0.403840 0.056 Uiso 1 1 calc R U . . .
C3 C 0.1850(4) 0.72406(16) 0.2358(5) 0.0550(10) Uani 1 1 d . . . . .
H3 H 0.137776 0.749641 0.273068 0.066 Uiso 1 1 calc R U . . .
C4 C 0.1246(4) 0.69740(14) 0.1033(5) 0.0479(9) Uani 1 1 d . . . . .
C5 C 0.1932(4) 0.66020(14) 0.0437(4) 0.0453(8) Uani 1 1 d . . . . .
H5 H 0.151894 0.643071 -0.048219 0.054 Uiso 1 1 calc R U . . .
C6 C 0.3253(4) 0.64874(14) 0.1233(4) 0.0415(8) Uani 1 1 d . . . . .
H6 H 0.372002 0.623305 0.084613 0.050 Uiso 1 1 calc R U . . .
C7 C 0.5285(3) 0.66000(12) 0.3546(4) 0.0349(7) Uani 1 1 d . . . . .
H7 H 0.559714 0.686626 0.432966 0.042 Uiso 1 1 calc R U . . .
C8 C 0.6394(3) 0.65257(12) 0.2597(3) 0.0319(7) Uani 1 1 d . . . . .
H8 H 0.727396 0.661582 0.329031 0.038 Uiso 1 1 calc R U . . .
C9 C 0.6180(4) 0.68587(13) 0.1136(4) 0.0377(7) Uani 1 1 d . . . . .
C10 C 0.6409(3) 0.60458(12) 0.0334(4) 0.0326(7) Uani 1 1 d . . . . .
C11 C 0.6524(3) 0.60059(12) 0.1958(3) 0.0305(7) Uani 1 1 d . . . . .
C12 C 0.5161(4) 0.61085(14) 0.4431(4) 0.0385(8) Uani 1 1 d . . . . .
H12A H 0.464828 0.617169 0.521954 0.046 Uiso 1 1 calc R U . . .
H12B H 0.467183 0.585858 0.369795 0.046 Uiso 1 1 calc R U . . .
C13 C 0.6858(3) 0.54732(12) 0.4457(3) 0.0326(7) Uani 1 1 d . . . . .
H13 H 0.625532 0.519620 0.460238 0.039 Uiso 1 1 calc R U . . .
C14 C 0.8315(3) 0.53402(12) 0.5369(4) 0.0321(7) Uani 1 1 d . . . . .
H14 H 0.879146 0.519767 0.461308 0.039 Uiso 1 1 calc R U . . .
C15 C 0.8335(3) 0.49456(12) 0.6633(4) 0.0339(7) Uani 1 1 d . . . . .
C16 C 0.9778(5) 0.4409(2) 0.8445(6) 0.0745(15) Uani 1 1 d . . . . .
H16A H 0.925911 0.411619 0.801412 0.112 Uiso 1 1 calc R U . . .
H16B H 0.947160 0.452929 0.933891 0.112 Uiso 1 1 calc R U . . .
H16C H 1.072308 0.431999 0.876878 0.112 Uiso 1 1 calc R U . . .
C17 C 0.6001(5) 0.67342(16) -0.1727(4) 0.0525(10) Uani 1 1 d . . . . .
H17A H 0.513441 0.662066 -0.233607 0.079 Uiso 1 1 calc R U . . .
H17B H 0.670829 0.660649 -0.218472 0.079 Uiso 1 1 calc R U . . .
H17C H 0.602465 0.709751 -0.172149 0.079 Uiso 1 1 calc R U . . .
C18 C 0.6494(4) 0.56318(14) -0.0598(4) 0.0380(8) Uani 1 1 d . . . . .
H18 H 0.643042 0.566617 -0.167281 0.046 Uiso 1 1 calc R U . . .
C19 C 0.6680(4) 0.51606(14) 0.0132(4) 0.0399(8) Uani 1 1 d . . . . .
H19 H 0.672504 0.487103 -0.045983 0.048 Uiso 1 1 calc R U . . .
C20 C 0.6798(3) 0.51230(12) 0.1738(4) 0.0348(7) Uani 1 1 d . . . . .
C21 C 0.6735(3) 0.55386(12) 0.2701(3) 0.0312(7) Uani 1 1 d . . . . .
C22 C 0.9088(4) 0.58080(13) 0.6084(4) 0.0430(8) Uani 1 1 d . . . . .
C23 C 1.0171(7) 0.6545(2) 0.5466(8) 0.103(2) Uani 1 1 d . . . . .
H23A H 1.024668 0.673760 0.455758 0.154 Uiso 1 1 calc R U . . .
H23B H 1.106280 0.647330 0.610030 0.154 Uiso 1 1 calc R U . . .
H23C H 0.967043 0.673727 0.607294 0.154 Uiso 1 1 calc R U . . .

loop_
_atom_site_aniso_label
_atom_site_aniso_U_11
_atom_site_aniso_U_22
_atom_site_aniso_U_33
_atom_site_aniso_U_23
_atom_site_aniso_U_13
_atom_site_aniso_U_12
Br1 0.0400(3) 0.0693(4) 0.1335(5) -0.0026(3) -0.0019(3) 0.0038(2)
Br2 0.0696(3) 0.0347(2) 0.0508(2) -0.00109(16) 0.00582(19) 0.00306(17)
O1 0.0466(14) 0.0405(13) 0.0239(11) -0.0037(9) 0.0057(9) 0.0073(10)
O2 0.0428(15) 0.0536(16) 0.0599(16) 0.0309(13) 0.0060(12) 0.0043(12)
O3 0.082(2) 0.0320(14) 0.0461(15) 0.0044(11) 0.0143(14) 0.0076(13)
O4 0.074(2) 0.0457(16) 0.0580(17) 0.0135(13) 0.0066(15) -0.0193(14)
O5 0.0493(15) 0.0546(16) 0.0357(13) 0.0112(11) 0.0119(11) -0.0025(12)
O6 0.082(2) 0.0541(18) 0.0443(16) -0.0098(13) -0.0060(14) -0.0092(15)
N1 0.0471(16) 0.0372(15) 0.0249(13) 0.0033(11) 0.0093(11) 0.0025(13)
C1 0.0389(18) 0.0334(17) 0.0329(16) -0.0003(13) 0.0097(13) 0.0037(14)
C2 0.052(2) 0.040(2) 0.050(2) -0.0111(16) 0.0132(17) 0.0049(16)
C3 0.052(2) 0.044(2) 0.073(3) -0.005(2) 0.022(2) 0.0130(18)
C4 0.0375(19) 0.040(2) 0.064(2) 0.0100(18) 0.0076(17) -0.0014(15)
C5 0.047(2) 0.042(2) 0.0429(19) 0.0021(16) 0.0038(16) -0.0051(17)
C6 0.045(2) 0.0401(19) 0.0376(18) -0.0061(15) 0.0067(15) 0.0062(15)
C7 0.0434(18) 0.0332(17) 0.0278(15) -0.0060(13) 0.0075(13) 0.0036(14)
C8 0.0381(17) 0.0296(16) 0.0270(15) -0.0009(12) 0.0060(13) 0.0035(13)
C9 0.0424(19) 0.0365(19) 0.0334(17) 0.0017(14) 0.0074(14) 0.0003(15)
C10 0.0348(17) 0.0359(17) 0.0268(15) 0.0015(13) 0.0067(13) 0.0020(13)
C11 0.0326(16) 0.0350(17) 0.0241(15) -0.0037(12) 0.0071(12) 0.0024(13)
C12 0.0425(19) 0.047(2) 0.0275(16) 0.0012(14) 0.0109(14) 0.0058(15)
C13 0.0421(18) 0.0306(16) 0.0252(15) -0.0003(12) 0.0079(13) 0.0010(13)
C14 0.0399(18) 0.0310(16) 0.0247(15) 0.0008(12) 0.0062(13) -0.0010(13)
C15 0.0439(19) 0.0312(17) 0.0261(15) -0.0015(13) 0.0071(14) -0.0010(14)
C16 0.061(3) 0.078(3) 0.081(3) 0.053(3) 0.010(2) 0.010(2)
C17 0.072(3) 0.055(2) 0.0305(18) 0.0111(16) 0.0108(17) 0.006(2)
C18 0.0435(19) 0.048(2) 0.0219(15) -0.0026(14) 0.0072(13) 0.0045(15)
C19 0.046(2) 0.0385(19) 0.0338(17) -0.0099(14) 0.0075(15) 0.0037(15)
C20 0.0404(18) 0.0304(16) 0.0321(17) -0.0011(13) 0.0054(14) 0.0024(13)
C21 0.0345(17) 0.0334(17) 0.0244(15) -0.0014(12) 0.0041(12) 0.0013(13)
C22 0.047(2) 0.0340(18) 0.043(2) 0.0054(15) -0.0002(16) -0.0009(15)
C23 0.117(5) 0.054(3) 0.123(5) 0.023(3) 0.000(4) -0.041(3)

loop_
_atom_type_symbol
_atom_type_description
_atom_type_scat_dispersion_real
_atom_type_scat_dispersion_imag
_atom_type_scat_source
C C 0.0033 0.0016 'International Tables Vol C Tables 4.2.6.8 and 6.1.1.4'
H H 0.0000 0.0000 'International Tables Vol C Tables 4.2.6.8 and 6.1.1.4'
Br Br -0.2901 2.4595 'International Tables Vol C Tables 4.2.6.8 and 6.1.1.4'
N N 0.0061 0.0033 'International Tables Vol C Tables 4.2.6.8 and 6.1.1.4'
O O 0.0106 0.0060 'International Tables Vol C Tables 4.2.6.8 and 6.1.1.4'

loop_
_geom_angle_atom_site_label_1
_geom_angle_atom_site_label_2
_geom_angle_atom_site_label_3
_geom_angle
_geom_angle_site_symmetry_1
_geom_angle_site_symmetry_3
_geom_angle_publ_flag
C13 O1 C12 114.4(2) . . ?
C15 O2 C16 116.4(3) . . ?
C22 O4 C23 115.7(4) . . ?
C9 N1 C10 111.3(3) . . ?
C9 N1 C17 123.3(3) . . ?
C10 N1 C17 125.4(3) . . ?
C2 C1 C6 117.7(3) . . ?
C2 C1 C7 119.8(3) . . ?
C6 C1 C7 122.3(3) . . ?
C3 C2 C1 121.2(4) . . ?
C3 C2 H2 119.4 . . ?
C1 C2 H2 119.4 . . ?
C4 C3 C2 119.3(4) . . ?
C4 C3 H3 120.3 . . ?
C2 C3 H3 120.3 . . ?
C3 C4 C5 121.5(4) . . ?
C3 C4 Br1 120.0(3) . . ?
C5 C4 Br1 118.4(3) . . ?
C4 C5 C6 118.7(4) . . ?
C4 C5 H5 120.7 . . ?
C6 C5 H5 120.7 . . ?
C5 C6 C1 121.5(3) . . ?
C5 C6 H6 119.2 . . ?
C1 C6 H6 119.2 . . ?
C1 C7 C12 108.4(3) . . ?
C1 C7 C8 116.0(3) . . ?
C12 C7 C8 108.5(3) . . ?
C1 C7 H7 107.9 . . ?
C12 C7 H7 107.9 . . ?
C8 C7 H7 107.9 . . ?
C11 C8 C9 103.0(2) . . ?
C11 C8 C7 116.8(3) . . ?
C9 C8 C7 113.3(3) . . ?
C11 C8 H8 107.8 . . ?
C9 C8 H8 107.8 . . ?
C7 C8 H8 107.8 . . ?
O3 C9 N1 124.8(3) . . ?
O3 C9 C8 127.5(3) . . ?
N1 C9 C8 107.7(3) . . ?
C18 C10 N1 127.8(3) . . ?
C18 C10 C11 122.5(3) . . ?
N1 C10 C11 109.7(3) . . ?
C21 C11 C10 120.5(3) . . ?
C21 C11 C8 131.1(3) . . ?
C10 C11 C8 108.3(3) . . ?
O1 C12 C7 110.8(3) . . ?
O1 C12 H12A 109.5 . . ?
C7 C12 H12A 109.5 . . ?
O1 C12 H12B 109.5 . . ?
C7 C12 H12B 109.5 . . ?
H12A C12 H12B 108.1 . . ?
O1 C13 C21 112.8(3) . . ?
O1 C13 C14 106.7(2) . . ?
C21 C13 C14 112.7(3) . . ?
O1 C13 H13 108.2 . . ?
C21 C13 H13 108.2 . . ?
C14 C13 H13 108.2 . . ?
C15 C14 C22 110.1(3) . . ?
C15 C14 C13 112.3(3) . . ?
C22 C14 C13 111.4(3) . . ?
C15 C14 H14 107.6 . . ?
C22 C14 H14 107.6 . . ?
C13 C14 H14 107.6 . . ?
O5 C15 O2 124.8(3) . . ?
O5 C15 C14 125.2(3) . . ?
O2 C15 C14 110.0(3) . . ?
O2 C16 H16A 109.5 . . ?
O2 C16 H16B 109.5 . . ?
H16A C16 H16B 109.5 . . ?
O2 C16 H16C 109.5 . . ?
H16A C16 H16C 109.5 . . ?
H16B C16 H16C 109.5 . . ?
N1 C17 H17A 109.5 . . ?
N1 C17 H17B 109.5 . . ?
H17A C17 H17B 109.5 . . ?
N1 C17 H17C 109.5 . . ?
H17A C17 H17C 109.5 . . ?
H17B C17 H17C 109.5 . . ?
C10 C18 C19 117.4(3) . . ?
C10 C18 H18 121.3 . . ?
C19 C18 H18 121.3 . . ?
C20 C19 C18 119.9(3) . . ?
C20 C19 H19 120.0 . . ?
C18 C19 H19 120.0 . . ?
C19 C20 C21 123.4(3) . . ?
C19 C20 Br2 116.3(2) . . ?
C21 C20 Br2 120.2(2) . . ?
C11 C21 C20 116.2(3) . . ?
C11 C21 C13 122.7(3) . . ?
C20 C21 C13 121.0(3) . . ?
O6 C22 O4 124.7(4) . . ?
O6 C22 C14 125.8(3) . . ?
O4 C22 C14 109.5(3) . . ?
O4 C23 H23A 109.5 . . ?
O4 C23 H23B 109.5 . . ?
H23A C23 H23B 109.5 . . ?
O4 C23 H23C 109.5 . . ?
H23A C23 H23C 109.5 . . ?
H23B C23 H23C 109.5 . . ?

loop_
_geom_bond_atom_site_label_1
_geom_bond_atom_site_label_2
_geom_bond_distance
_geom_bond_site_symmetry_2
_geom_bond_publ_flag
Br1 C4 1.893(4) . ?
Br2 C20 1.914(3) . ?
O1 C13 1.426(4) . ?
O1 C12 1.426(4) . ?
O2 C15 1.321(4) . ?
O2 C16 1.450(5) . ?
O3 C9 1.214(4) . ?
O4 C22 1.331(5) . ?
O4 C23 1.455(6) . ?
O5 C15 1.197(4) . ?
O6 C22 1.191(4) . ?
N1 C9 1.377(4) . ?
N1 C10 1.393(4) . ?
N1 C17 1.446(4) . ?
C1 C2 1.391(5) . ?
C1 C6 1.393(5) . ?
C1 C7 1.501(5) . ?
C2 C3 1.383(6) . ?
C2 H2 0.9300 . ?
C3 C4 1.369(6) . ?
C3 H3 0.9300 . ?
C4 C5 1.375(6) . ?
C5 C6 1.386(5) . ?
C5 H5 0.9300 . ?
C6 H6 0.9300 . ?
C7 C12 1.531(5) . ?
C7 C8 1.558(5) . ?
C7 H7 0.9800 . ?
C8 C11 1.500(4) . ?
C8 C9 1.523(4) . ?
C8 H8 0.9800 . ?
C10 C18 1.378(5) . ?
C10 C11 1.399(4) . ?
C11 C21 1.387(4) . ?
C12 H12A 0.9700 . ?
C12 H12B 0.9700 . ?
C13 C21 1.518(4) . ?
C13 C14 1.542(4) . ?
C13 H13 0.9800 . ?
C14 C15 1.515(4) . ?
C14 C22 1.516(5) . ?
C14 H14 0.9800 . ?
C16 H16A 0.9600 . ?
C16 H16B 0.9600 . ?
C16 H16C 0.9600 . ?
C17 H17A 0.9600 . ?
C17 H17B 0.9600 . ?
C17 H17C 0.9600 . ?
C18 C19 1.391(5) . ?
C18 H18 0.9300 . ?
C19 C20 1.383(5) . ?
C19 H19 0.9300 . ?
C20 C21 1.394(4) . ?
C23 H23A 0.9600 . ?
C23 H23B 0.9600 . ?
C23 H23C 0.9600 . ?

loop_
_geom_torsion_atom_site_label_1
_geom_torsion_atom_site_label_2
_geom_torsion_atom_site_label_3
_geom_torsion_atom_site_label_4
_geom_torsion
_geom_torsion_site_symmetry_1
_geom_torsion_site_symmetry_2
_geom_torsion_site_symmetry_3
_geom_torsion_site_symmetry_4
_geom_torsion_publ_flag
C6 C1 C2 C3 1.0(6) . . . . ?
C7 C1 C2 C3 -174.9(4) . . . . ?
C1 C2 C3 C4 0.0(6) . . . . ?
C2 C3 C4 C5 -1.5(6) . . . . ?
C2 C3 C4 Br1 176.2(3) . . . . ?
C3 C4 C5 C6 2.0(6) . . . . ?
Br1 C4 C5 C6 -175.9(3) . . . . ?
C4 C5 C6 C1 -0.9(6) . . . . ?
C2 C1 C6 C5 -0.5(5) . . . . ?
C7 C1 C6 C5 175.3(3) . . . . ?
C2 C1 C7 C12 102.2(4) . . . . ?
C6 C1 C7 C12 -73.6(4) . . . . ?
C2 C1 C7 C8 -135.6(3) . . . . ?
C6 C1 C7 C8 48.7(5) . . . . ?
C1 C7 C8 C11 -88.8(3) . . . . ?
C12 C7 C8 C11 33.4(4) . . . . ?
C1 C7 C8 C9 30.6(4) . . . . ?
C12 C7 C8 C9 152.9(3) . . . . ?
C10 N1 C9 O3 -179.7(3) . . . . ?
C17 N1 C9 O3 -1.7(6) . . . . ?
C10 N1 C9 C8 0.3(4) . . . . ?
C17 N1 C9 C8 178.4(3) . . . . ?
C11 C8 C9 O3 179.5(4) . . . . ?
C7 C8 C9 O3 52.5(5) . . . . ?
C11 C8 C9 N1 -0.5(3) . . . . ?
C7 C8 C9 N1 -127.6(3) . . . . ?
C9 N1 C10 C18 -179.9(3) . . . . ?
C17 N1 C10 C18 2.1(6) . . . . ?
C9 N1 C10 C11 0.1(4) . . . . ?
C17 N1 C10 C11 -178.0(3) . . . . ?
C18 C10 C11 C21 0.2(5) . . . . ?
N1 C10 C11 C21 -179.8(3) . . . . ?
C18 C10 C11 C8 179.6(3) . . . . ?
N1 C10 C11 C8 -0.4(4) . . . . ?
C9 C8 C11 C21 179.9(3) . . . . ?
C7 C8 C11 C21 -55.3(5) . . . . ?
C9 C8 C11 C10 0.5(3) . . . . ?
C7 C8 C11 C10 125.4(3) . . . . ?
C13 O1 C12 C7 -108.0(3) . . . . ?
C1 C7 C12 O1 172.0(2) . . . . ?
C8 C7 C12 O1 45.3(3) . . . . ?
C12 O1 C13 C21 52.9(4) . . . . ?
C12 O1 C13 C14 177.2(2) . . . . ?
O1 C13 C14 C15 95.9(3) . . . . ?
C21 C13 C14 C15 -139.8(3) . . . . ?
O1 C13 C14 C22 -28.1(3) . . . . ?
C21 C13 C14 C22 96.2(3) . . . . ?
C16 O2 C15 O5 0.6(6) . . . . ?
C16 O2 C15 C14 -177.4(4) . . . . ?
C22 C14 C15 O5 119.6(4) . . . . ?
C13 C14 C15 O5 -5.1(5) . . . . ?
C22 C14 C15 O2 -62.3(4) . . . . ?
C13 C14 C15 O2 173.0(3) . . . . ?
N1 C10 C18 C19 -179.0(3) . . . . ?
C11 C10 C18 C19 1.0(5) . . . . ?
C10 C18 C19 C20 -1.2(5) . . . . ?
C18 C19 C20 C21 0.3(5) . . . . ?
C18 C19 C20 Br2 -179.5(3) . . . . ?
C10 C11 C21 C20 -1.1(5) . . . . ?
C8 C11 C21 C20 179.6(3) . . . . ?
C10 C11 C21 C13 -179.6(3) . . . . ?
C8 C11 C21 C13 1.2(5) . . . . ?
C19 C20 C21 C11 0.9(5) . . . . ?
Br2 C20 C21 C11 -179.3(2) . . . . ?
C19 C20 C21 C13 179.4(3) . . . . ?
Br2 C20 C21 C13 -0.8(4) . . . . ?
O1 C13 C21 C11 11.5(4) . . . . ?
C14 C13 C21 C11 -109.4(3) . . . . ?
O1 C13 C21 C20 -166.9(3) . . . . ?
C14 C13 C21 C20 72.2(4) . . . . ?
C23 O4 C22 O6 -1.8(6) . . . . ?
C23 O4 C22 C14 177.7(4) . . . . ?
C15 C14 C22 O6 -21.4(5) . . . . ?
C13 C14 C22 O6 103.8(4) . . . . ?
C15 C14 C22 O4 159.1(3) . . . . ?
C13 C14 C22 O4 -75.6(4) . . . . ?
